data_7154676
loop_
_publ_author_name
'Bawa, R. A.'
'Gautier, F.-M.'
'Adams, H.'
'Meijer, A. J. H. M.'
'Jones, S.'

_publ_section_title
;
 Evaluating hydrogen bonding control in the diastereoselective Diels-Alder
 reactions of 9-(2-aminoethyl)-anthracene derivatives.
;
_journal_issue 42
_journal_name_full 'Organic &amp; biomolecular chemistry'
_journal_page_first 10569
_journal_page_last 10577
_journal_paper_doi 10.1039/c5ob01343g
_journal_volume 13
_journal_year 2015
_chemical_formula_sum 'C28 H26 N2 O2'
_chemical_formula_weight 422.51
_chemical_melting_point 473
_chemical_name_systematic
'(?)-(3aR,9aR)-rel-3a,4,9,9a-tetrahydro-4-[(1R)-1-N-benzylaminoethyl]-2-methyl-,4,9[1',2']-benzeno-1H-benz[f]isoindole-1,3(2H)-dione '
_space_group_crystal_system triclinic
_space_group_IT_number 2
_space_group_name_Hall '-P 1'
_space_group_name_H-M_alt 'P -1'
_symmetry_space_group_name_Hall '-P 1'
_symmetry_space_group_name_H-M 'P -1'
_atom_sites_solution_hydrogens geom
_atom_sites_solution_primary direct
_atom_sites_solution_secondary difmap
_audit_creation_method SHELXL-2014/6
_audit_update_record
;
2015-07-01 deposited with the CCDC.
2015-08-25 downloaded from the CCDC.
;
_cell_angle_alpha 96.250(3)
_cell_angle_beta 98.454(3)
_cell_angle_gamma 104.549(3)
_cell_formula_units_Z 2
_cell_length_a 10.2636(18)
_cell_length_b 10.7862(18)
_cell_length_c 11.475(2)
_cell_measurement_reflns_used 5552
_cell_measurement_temperature 150(2)
_cell_measurement_theta_max 54.950
_cell_measurement_theta_min 4.901
_cell_volume 1202.1(4)
_computing_cell_refinement 'Bruker SMART'
_computing_data_collection 'Bruker SMART'
_computing_data_reduction 'Bruker SHELXTL'
_computing_molecular_graphics 'Bruker SHELXTL'
_computing_publication_material 'Bruker SHELXTL'
_computing_structure_refinement 'SHELXL-2014/6 (Sheldrick, 2014)'
_computing_structure_solution 'SHELXS-97 (Sheldrick, 1990)'
_diffrn_ambient_temperature 150(2)
_diffrn_detector_area_resol_mean 100
_diffrn_measured_fraction_theta_full 0.974
_diffrn_measured_fraction_theta_max 0.997
_diffrn_measurement_device_type 'Bruker SMART1000'
_diffrn_measurement_method '\w scans'
_diffrn_radiation_type MoK\a
_diffrn_radiation_wavelength 0.71073
_diffrn_reflns_av_R_equivalents 0.0270
_diffrn_reflns_av_unetI/netI 0.0294
_diffrn_reflns_laue_measured_fraction_full 0.974
_diffrn_reflns_laue_measured_fraction_max 0.997
_diffrn_reflns_limit_h_max 12
_diffrn_reflns_limit_h_min -12
_diffrn_reflns_limit_k_max 12
_diffrn_reflns_limit_k_min -12
_diffrn_reflns_limit_l_max 13
_diffrn_reflns_limit_l_min -13
_diffrn_reflns_number 11663
_diffrn_reflns_point_group_measured_fraction_full 0.974
_diffrn_reflns_point_group_measured_fraction_max 0.997
_diffrn_reflns_theta_full 25.242
_diffrn_reflns_theta_max 25.000
_diffrn_reflns_theta_min 1.815
_exptl_absorpt_coefficient_mu 0.074
_exptl_absorpt_correction_T_max 0.9768
_exptl_absorpt_correction_T_min 0.9690
_exptl_absorpt_correction_type multi-scan
_exptl_absorpt_process_details SADABS
_exptl_crystal_colour COLOURLESS
_exptl_crystal_density_diffrn 1.167
_exptl_crystal_density_method 'not measured'
_exptl_crystal_description BLOCK
_exptl_crystal_F_000 448
_exptl_crystal_recrystallization_method 'Re-crystallisation from solvent: Petroleum ether / dichloromethane'
_exptl_crystal_size_max 0.430
_exptl_crystal_size_mid 0.320
_exptl_crystal_size_min 0.320
_refine_diff_density_max 0.678
_refine_diff_density_min -0.559
_refine_diff_density_rms 0.051
_refine_ls_extinction_method none
_refine_ls_goodness_of_fit_ref 1.060
_refine_ls_hydrogen_treatment constr
_refine_ls_matrix_type full
_refine_ls_number_parameters 289
_refine_ls_number_reflns 4236
_refine_ls_number_restraints 0
_refine_ls_restrained_S_all 1.060
_refine_ls_R_factor_all 0.0633
_refine_ls_R_factor_gt 0.0535
_refine_ls_shift/su_max 0.000
_refine_ls_shift/su_mean 0.000
_refine_ls_structure_factor_coef Fsqd
_refine_ls_weighting_details 'w=1/[\s^2^(Fo^2^)+(0.0954P)^2^+0.4985P] where P=(Fo^2^+2Fc^2^)/3'
_refine_ls_weighting_scheme calc
_refine_ls_wR_factor_gt 0.1572
_refine_ls_wR_factor_ref 0.1655
_reflns_Friedel_coverage 0.000
_reflns_number_gt 3388
_reflns_number_total 4236
_reflns_threshold_expression 'I > 2\s(I)'
_cod_data_source_file c5ob01343g3.cif
_cod_data_source_block OSJ27M
_cod_depositor_comments 'Adding full bibliography for 7154676--7154679.cif.'
_cod_original_cell_volume 1202.0(4)
_cod_database_code 7154676
_shelx_space_group_comment
; 
The symmetry employed for this shelxl refinement is uniquely defined 
by the following loop, which should always be used as a source of 
symmetry information in preference to the above space-group names. 
They are only intended as comments. 
;
_shelx_estimated_absorpt_t_min 0.969
_shelx_estimated_absorpt_t_max 0.977
_shelxl_version_number 2014/6

loop_
_space_group_symop_operation_xyz
'x, y, z'
'-x, -y, -z'

loop_
_atom_site_label
_atom_site_type_symbol
_atom_site_fract_x
_atom_site_fract_y
_atom_site_fract_z
_atom_site_U_iso_or_equiv
_atom_site_adp_type
_atom_site_occupancy
_atom_site_site_symmetry_order
_atom_site_calc_flag
_atom_site_refinement_flags_posn
_atom_site_refinement_flags_adp
N1 N -0.28170(18) 0.45300(17) 0.69727(16) 0.0336(4) Uani 1 1 d . .
N2 N 0.19105(17) 0.44199(16) 0.80958(15) 0.0273(4) Uani 1 1 d . .
H2A H 0.1590 0.4217 0.8741 0.033 Uiso 1 1 calc R U
O1 O -0.12283(16) 0.35361(14) 0.64225(13) 0.0370(4) Uani 1 1 d . .
O2 O -0.39766(15) 0.57722(16) 0.79218(15) 0.0438(4) Uani 1 1 d . .
C1 C 0.0341(2) 0.7160(2) 0.60947(18) 0.0303(5) Uani 1 1 d . .
H1A H 0.0890 0.6700 0.5731 0.036 Uiso 1 1 calc R U
C2 C -0.0230(2) 0.7997(2) 0.5484(2) 0.0366(5) Uani 1 1 d . .
H2B H -0.0049 0.8125 0.4711 0.044 Uiso 1 1 calc R U
C2A C 0.1622(2) 0.54611(19) 0.74578(17) 0.0263(4) Uani 1 1 d . .
H2AA H 0.1142 0.5054 0.6630 0.032 Uiso 1 1 calc R U
C3 C -0.1061(2) 0.8648(2) 0.5995(2) 0.0394(5) Uani 1 1 d . .
H3A H -0.1444 0.9222 0.5574 0.047 Uiso 1 1 calc R U
C4 C -0.1334(2) 0.8461(2) 0.7117(2) 0.0343(5) Uani 1 1 d . .
H4A H -0.1920 0.8890 0.7461 0.041 Uiso 1 1 calc R U
C5 C 0.0737(2) 0.82962(19) 1.08726(18) 0.0305(5) Uani 1 1 d . .
H5A H 0.0131 0.8732 1.1173 0.037 Uiso 1 1 calc R U
C6 C 0.2002(2) 0.8391(2) 1.15605(18) 0.0317(5) Uani 1 1 d . .
H6A H 0.2266 0.8897 1.2330 0.038 Uiso 1 1 calc R U
C7 C 0.2873(2) 0.77440(19) 1.11185(19) 0.0307(5) Uani 1 1 d . .
H7A H 0.3737 0.7810 1.1590 0.037 Uiso 1 1 calc R U
C8 C 0.2502(2) 0.69982(19) 0.99930(17) 0.0266(4) Uani 1 1 d . .
H8A H 0.3104 0.6546 0.9707 0.032 Uiso 1 1 calc R U
C9 C 0.06516(19) 0.61138(18) 0.80410(17) 0.0245(4) Uani 1 1 d . .
C10 C -0.0993(2) 0.73259(18) 0.89477(17) 0.0264(4) Uani 1 1 d . .
H10A H -0.1591 0.7818 0.9288 0.032 Uiso 1 1 calc R U
C11 C 0.0106(2) 0.69965(18) 0.72389(18) 0.0259(4) Uani 1 1 d . .
C12 C -0.0748(2) 0.76469(19) 0.77364(18) 0.0275(4) Uani 1 1 d . .
C14 C 0.1255(2) 0.69143(18) 0.92885(17) 0.0244(4) Uani 1 1 d . .
C15 C 0.0366(2) 0.75667(18) 0.97510(17) 0.0255(4) Uani 1 1 d . .
C16 C -0.1634(2) 0.58315(18) 0.87806(18) 0.0262(4) Uani 1 1 d . .
H16A H -0.1800 0.5556 0.9562 0.031 Uiso 1 1 calc R U
C17 C -0.06808(19) 0.51130(18) 0.82518(17) 0.0248(4) Uani 1 1 d . .
H17A H -0.0413 0.4535 0.8813 0.030 Uiso 1 1 calc R U
C18 C -0.2951(2) 0.5418(2) 0.78843(19) 0.0316(5) Uani 1 1 d . .
C19 C -0.1545(2) 0.42938(19) 0.71140(18) 0.0283(5) Uani 1 1 d . .
C20 C 0.2798(2) 0.3758(2) 0.75289(19) 0.0309(5) Uani 1 1 d . .
H20A H 0.3710 0.4372 0.7588 0.037 Uiso 1 1 calc R U
H20B H 0.2400 0.3466 0.6673 0.037 Uiso 1 1 calc R U
C21 C 0.2954(2) 0.26044(19) 0.81175(18) 0.0277(4) Uani 1 1 d . .
C22 C 0.3699(2) 0.2776(2) 0.9259(2) 0.0331(5) Uani 1 1 d . .
H22A H 0.4129 0.3628 0.9669 0.040 Uiso 1 1 calc R U
C23 C 0.3826(2) 0.1720(2) 0.9811(2) 0.0372(5) Uani 1 1 d . .
H23A H 0.4331 0.1854 1.0599 0.045 Uiso 1 1 calc R U
C24 C 0.3222(2) 0.0476(2) 0.9222(2) 0.0403(6) Uani 1 1 d . .
H24A H 0.3318 -0.0248 0.9596 0.048 Uiso 1 1 calc R U
C25 C 0.2482(3) 0.0296(2) 0.8093(2) 0.0484(6) Uani 1 1 d . .
H25A H 0.2059 -0.0558 0.7683 0.058 Uiso 1 1 calc R U
C26 C 0.2345(2) 0.1353(2) 0.7541(2) 0.0384(5) Uani 1 1 d . .
H26A H 0.1827 0.1214 0.6759 0.046 Uiso 1 1 calc R U
C27 C 0.2961(2) 0.6441(2) 0.7356(2) 0.0313(5) Uani 1 1 d . .
H27A H 0.2749 0.7125 0.6930 0.047 Uiso 1 1 calc R U
H27B H 0.3481 0.6824 0.8156 0.047 Uiso 1 1 calc R U
H27C H 0.3507 0.5997 0.6918 0.047 Uiso 1 1 calc R U
C28 C -0.3926(3) 0.3886(3) 0.5987(2) 0.0532(7) Uani 1 1 d . .
H28A H -0.4727 0.4204 0.6069 0.080 Uiso 1 1 calc R U
H28B H -0.3636 0.4072 0.5233 0.080 Uiso 1 1 calc R U
H28C H -0.4161 0.2949 0.5994 0.080 Uiso 1 1 calc R U

loop_
_atom_site_aniso_label
_atom_site_aniso_U_11
_atom_site_aniso_U_22
_atom_site_aniso_U_33
_atom_site_aniso_U_23
_atom_site_aniso_U_13
_atom_site_aniso_U_12
N1 0.0293(9) 0.0389(10) 0.0311(10) 0.0003(8) 0.0011(7) 0.0111(8)
N2 0.0306(9) 0.0299(9) 0.0289(9) 0.0085(7) 0.0115(7) 0.0169(7)
O1 0.0410(9) 0.0377(8) 0.0334(8) -0.0020(7) 0.0106(7) 0.0136(7)
O2 0.0258(8) 0.0506(10) 0.0547(10) -0.0036(8) 0.0020(7) 0.0178(7)
C1 0.0317(11) 0.0309(10) 0.0313(11) 0.0061(8) 0.0069(9) 0.0128(9)
C2 0.0444(13) 0.0376(12) 0.0302(11) 0.0099(9) 0.0043(10) 0.0151(10)
C2A 0.0283(10) 0.0286(10) 0.0257(10) 0.0046(8) 0.0076(8) 0.0129(8)
C3 0.0460(13) 0.0380(12) 0.0388(13) 0.0119(10) 0.0008(10) 0.0212(11)
C4 0.0348(12) 0.0330(11) 0.0390(12) 0.0045(9) 0.0038(9) 0.0182(9)
C5 0.0355(11) 0.0275(10) 0.0326(11) 0.0040(8) 0.0126(9) 0.0128(9)
C6 0.0368(12) 0.0290(10) 0.0277(11) 0.0019(8) 0.0030(9) 0.0088(9)
C7 0.0295(11) 0.0282(10) 0.0336(11) 0.0074(8) 0.0025(9) 0.0069(8)
C8 0.0266(10) 0.0272(10) 0.0295(10) 0.0082(8) 0.0079(8) 0.0103(8)
C9 0.0244(10) 0.0246(10) 0.0270(10) 0.0048(8) 0.0058(8) 0.0100(8)
C10 0.0262(10) 0.0259(10) 0.0309(11) 0.0028(8) 0.0077(8) 0.0132(8)
C11 0.0252(10) 0.0241(10) 0.0294(10) 0.0053(8) 0.0046(8) 0.0082(8)
C12 0.0265(10) 0.0263(10) 0.0310(11) 0.0046(8) 0.0042(8) 0.0101(8)
C14 0.0269(10) 0.0230(9) 0.0265(10) 0.0066(8) 0.0085(8) 0.0094(8)
C15 0.0265(10) 0.0224(9) 0.0296(10) 0.0056(8) 0.0084(8) 0.0076(8)
C16 0.0259(10) 0.0282(10) 0.0281(10) 0.0044(8) 0.0078(8) 0.0123(8)
C17 0.0252(10) 0.0271(10) 0.0265(10) 0.0064(8) 0.0082(8) 0.0122(8)
C18 0.0275(11) 0.0326(11) 0.0348(11) 0.0030(9) 0.0063(9) 0.0090(9)
C19 0.0297(11) 0.0287(10) 0.0293(10) 0.0065(8) 0.0088(8) 0.0100(8)
C20 0.0327(11) 0.0299(11) 0.0367(11) 0.0058(9) 0.0131(9) 0.0162(9)
C21 0.0243(10) 0.0286(10) 0.0351(11) 0.0050(8) 0.0110(8) 0.0129(8)
C22 0.0295(11) 0.0287(11) 0.0409(12) 0.0014(9) 0.0075(9) 0.0086(9)
C23 0.0296(11) 0.0477(13) 0.0394(12) 0.0126(10) 0.0071(9) 0.0168(10)
C24 0.0406(13) 0.0354(12) 0.0535(15) 0.0170(10) 0.0152(11) 0.0179(10)
C25 0.0596(16) 0.0248(11) 0.0577(16) 0.0011(10) 0.0070(13) 0.0100(11)
C26 0.0435(13) 0.0308(11) 0.0386(12) 0.0012(9) -0.0005(10) 0.0123(10)
C27 0.0316(11) 0.0323(11) 0.0373(12) 0.0099(9) 0.0146(9) 0.0149(9)
C28 0.0404(14) 0.0691(18) 0.0429(15) -0.0098(13) -0.0058(11) 0.0171(13)

loop_
_atom_type_symbol
_atom_type_description
_atom_type_scat_dispersion_real
_atom_type_scat_dispersion_imag
_atom_type_scat_source
C C 0.0033 0.0016 'International Tables Vol C Tables 4.2.6.8 and 6.1.1.4'
H H 0.0000 0.0000 'International Tables Vol C Tables 4.2.6.8 and 6.1.1.4'
N N 0.0061 0.0033 'International Tables Vol C Tables 4.2.6.8 and 6.1.1.4'
O O 0.0106 0.0060 'International Tables Vol C Tables 4.2.6.8 and 6.1.1.4'

loop_
_geom_angle_atom_site_label_1
_geom_angle_atom_site_label_2
_geom_angle_atom_site_label_3
_geom_angle
C19 N1 C18 113.46(18)
C19 N1 C28 123.64(19)
C18 N1 C28 122.87(19)
C20 N2 C2A 112.06(15)
C20 N2 H2A 124.0
C2A N2 H2A 124.0
C2 C1 C11 119.91(19)
C2 C1 H1A 120.0
C11 C1 H1A 120.0
C3 C2 C1 120.5(2)
C3 C2 H2B 119.8
C1 C2 H2B 119.8
N2 C2A C27 110.63(16)
N2 C2A C9 111.31(15)
C27 C2A C9 112.34(16)
N2 C2A H2AA 107.4
C27 C2A H2AA 107.4
C9 C2A H2AA 107.4
C2 C3 C4 120.02(19)
C2 C3 H3A 120.0
C4 C3 H3A 120.0
C12 C4 C3 119.68(19)
C12 C4 H4A 120.2
C3 C4 H4A 120.2
C15 C5 C6 119.74(18)
C15 C5 H5A 120.1
C6 C5 H5A 120.1
C7 C6 C5 119.69(19)
C7 C6 H6A 120.2
C5 C6 H6A 120.2
C6 C7 C8 120.91(19)
C6 C7 H7A 119.5
C8 C7 H7A 119.5
C14 C8 C7 120.02(18)
C14 C8 H8A 120.0
C7 C8 H8A 120.0
C14 C9 C11 107.86(15)
C14 C9 C2A 115.69(16)
C11 C9 C2A 111.48(15)
C14 C9 C17 103.17(15)
C11 C9 C17 104.44(15)
C2A C9 C17 113.28(15)
C15 C10 C12 108.58(16)
C15 C10 C16 105.10(15)
C12 C10 C16 106.34(16)
C15 C10 H10A 112.1
C12 C10 H10A 112.1
C16 C10 H10A 112.1
C1 C11 C12 118.89(17)
C1 C11 C9 126.93(17)
C12 C11 C9 114.13(16)
C4 C12 C11 120.96(19)
C4 C12 C10 125.10(18)
C11 C12 C10 113.90(16)
C8 C14 C15 118.68(18)
C8 C14 C9 127.53(17)
C15 C14 C9 113.71(16)
C5 C15 C14 120.95(18)
C5 C15 C10 125.06(17)
C14 C15 C10 113.92(17)
C18 C16 C17 104.83(16)
C18 C16 C10 111.39(15)
C17 C16 C10 110.35(15)
C18 C16 H16A 110.1
C17 C16 H16A 110.1
C10 C16 H16A 110.1
C19 C17 C16 104.75(15)
C19 C17 C9 113.26(15)
C16 C17 C9 110.54(15)
C19 C17 H17A 109.4
C16 C17 H17A 109.4
C9 C17 H17A 109.4
O2 C18 N1 123.9(2)
O2 C18 C16 127.59(19)
N1 C18 C16 108.48(17)
O1 C19 N1 123.7(2)
O1 C19 C17 127.91(19)
N1 C19 C17 108.41(16)
N2 C20 C21 111.05(16)
N2 C20 H20A 109.4
C21 C20 H20A 109.4
N2 C20 H20B 109.4
C21 C20 H20B 109.4
H20A C20 H20B 108.0
C26 C21 C22 118.20(19)
C26 C21 C20 121.14(19)
C22 C21 C20 120.65(18)
C21 C22 C23 120.9(2)
C21 C22 H22A 119.6
C23 C22 H22A 119.6
C24 C23 C22 120.3(2)
C24 C23 H23A 119.8
C22 C23 H23A 119.8
C25 C24 C23 119.3(2)
C25 C24 H24A 120.4
C23 C24 H24A 120.4
C24 C25 C26 120.5(2)
C24 C25 H25A 119.8
C26 C25 H25A 119.8
C21 C26 C25 120.8(2)
C21 C26 H26A 119.6
C25 C26 H26A 119.6
C2A C27 H27A 109.5
C2A C27 H27B 109.5
H27A C27 H27B 109.5
C2A C27 H27C 109.5
H27A C27 H27C 109.5
H27B C27 H27C 109.5
N1 C28 H28A 109.5
N1 C28 H28B 109.5
H28A C28 H28B 109.5
N1 C28 H28C 109.5
H28A C28 H28C 109.5
H28B C28 H28C 109.5

loop_
_geom_bond_atom_site_label_1
_geom_bond_atom_site_label_2
_geom_bond_distance
N1 C19 1.382(3)
N1 C18 1.386(3)
N1 C28 1.452(3)
N2 C20 1.470(2)
N2 C2A 1.472(2)
N2 H2A 0.8800
O1 C19 1.213(2)
O2 C18 1.211(2)
C1 C2 1.390(3)
C1 C11 1.391(3)
C1 H1A 0.9500
C2 C3 1.386(3)
C2 H2B 0.9500
C2A C27 1.537(3)
C2A C9 1.543(3)
C2A H2AA 1.0000
C3 C4 1.382(3)
C3 H3A 0.9500
C4 C12 1.384(3)
C4 H4A 0.9500
C5 C15 1.380(3)
C5 C6 1.390(3)
C5 H5A 0.9500
C6 C7 1.383(3)
C6 H6A 0.9500
C7 C8 1.391(3)
C7 H7A 0.9500
C8 C14 1.387(3)
C8 H8A 0.9500
C9 C14 1.543(3)
C9 C11 1.541(3)
C9 C17 1.583(3)
C10 C15 1.501(3)
C10 C12 1.510(3)
C10 C16 1.559(3)
C10 H10A 1.0000
C11 C12 1.399(3)
C14 C15 1.411(3)
C16 C18 1.507(3)
C16 C17 1.543(3)
C16 H16A 1.0000
C17 C19 1.512(3)
C17 H17A 1.0000
C20 C21 1.510(3)
C20 H20A 0.9900
C20 H20B 0.9900
C21 C26 1.382(3)
C21 C22 1.384(3)
C22 C23 1.386(3)
C22 H22A 0.9500
C23 C24 1.380(3)
C23 H23A 0.9500
C24 C25 1.370(4)
C24 H24A 0.9500
C25 C26 1.390(3)
C25 H25A 0.9500
C26 H26A 0.9500
C27 H27A 0.9800
C27 H27B 0.9800
C27 H27C 0.9800
C28 H28A 0.9800
C28 H28B 0.9800
C28 H28C 0.9800
